data_1569204
loop_
_publ_author_name
'Zhang, Yuan'
'Ourri, Benjamin'
'Skowron, Pierre-Thomas'
'Jeamet, Emeric'
'Chetot, Titouan'
'Duchamp, Christian'
'Belenguer, Ana M.'
'Vanthuyne, Nicolas'
'Cala, Olivier'
'Dumont, Elise'
'Mandal, Pradeep K.'
'Huc, Ivan'
'Perret, Florent'
'Vial, Laurent'
'Leclaire, Julien'

_publ_section_title
;
 Self-assembly of achiral building blocks into chiral cyclophanes using
 non-directional interactions.
;
_journal_issue 26
_journal_name_full 'Chemical science'
_journal_page_first 7126
_journal_page_last 7135
_journal_paper_doi 10.1039/d3sc01235b
_journal_volume 14
_journal_year 2023
_chemical_formula_moiety 'C192 H96 O64 S16'
_chemical_formula_sum 'C192 H96 O64 S16'
_chemical_formula_weight 3939.64
_chemical_properties_physical Air-sensitive,Moisture-sensitive,Heat-sensitive
_space_group_crystal_system hexagonal
_space_group_IT_number 177
_space_group_name_Hall 'P 6 2'
_space_group_name_H-M_alt 'P 6 2 2'
_atom_sites_solution_hydrogens geom
_audit_creation_date 2020-05-12
_audit_creation_method
;
Olex2 1.2
(compiled 2017.03.28 svn.r3405 for OlexSys, GUI svn.r5337)
;
_audit_update_record
;
2020-05-12 deposited with the CCDC.	2023-05-24 downloaded from the CCDC.
;
_cell_angle_alpha 90
_cell_angle_beta 90
_cell_angle_gamma 120
_cell_formula_units_Z 6
_cell_length_a 49.4947(7)
_cell_length_b 49.4947(7)
_cell_length_c 35.6973(5)
_cell_measurement_reflns_used 23079
_cell_measurement_temperature 100(2)
_cell_measurement_theta_max 28.1270
_cell_measurement_theta_min 1.5680
_cell_volume 75732.7(18)
_computing_cell_refinement 'CrysAlisPro 1.171.38.43 (Rigaku OD, 2015)'
_computing_data_collection MxCube
_computing_data_reduction 'CrysAlisPro 1.171.38.43 (Rigaku OD, 2015)'
_computing_molecular_graphics 'Olex2 (Dolomanov et al., 2009)'
_computing_publication_material 'Olex2 (Dolomanov et al., 2009)'
_computing_structure_refinement 'ShelXL (Sheldrick, 2015)'
_computing_structure_solution 'SHELXT 2014/5 (Sheldrick, 2014)'
_diffrn_ambient_temperature 100
_diffrn_measured_fraction_theta_full 0.998
_diffrn_measured_fraction_theta_max 0.998
_diffrn_measurement_device_type 'Dectris Pilatus 6M'
_diffrn_measurement_method \w-scans
_diffrn_radiation_type Synchrotron
_diffrn_radiation_wavelength 0.97625
_diffrn_reflns_av_R_equivalents 0.1503
_diffrn_reflns_av_unetI/netI 0.0784
_diffrn_reflns_Laue_measured_fraction_full 0.998
_diffrn_reflns_Laue_measured_fraction_max 0.998
_diffrn_reflns_limit_h_max 43
_diffrn_reflns_limit_h_min -43
_diffrn_reflns_limit_k_max 44
_diffrn_reflns_limit_k_min -44
_diffrn_reflns_limit_l_max 32
_diffrn_reflns_limit_l_min -32
_diffrn_reflns_number 251908
_diffrn_reflns_point_group_measured_fraction_full 0.999
_diffrn_reflns_point_group_measured_fraction_max 0.999
_diffrn_reflns_theta_full 26.343
_diffrn_reflns_theta_max 26.343
_diffrn_reflns_theta_min 1.567
_diffrn_source 'PetraIII DESY'
_exptl_absorpt_coefficient_mu 0.262
_exptl_absorpt_correction_T_max 1.00000
_exptl_absorpt_correction_T_min 0.08555
_exptl_absorpt_correction_type empirical
_exptl_absorpt_process_details
;
CrysAlisPro 1.171.39.46 (Rigaku Oxford Diffraction, 2018)
Empirical absorption correction using spherical harmonics,
 implemented in SCALE3 ABSPACK scaling algorithm.
;
_exptl_crystal_colour Clear
_exptl_crystal_density_diffrn 0.518
_exptl_crystal_description 'Hexagonal plates'
_exptl_crystal_F_000 12096
_exptl_crystal_recrystallization_method 'vapor diffusion'
_exptl_crystal_size_max 0.5
_exptl_crystal_size_mid 0.5
_exptl_crystal_size_min 0.05
_refine_diff_density_max 0.261
_refine_diff_density_min -0.254
_refine_diff_density_rms 0.042
_refine_ls_abs_structure_details
;
 Flack x determined using 2068 quotients [(I+)-(I-)]/[(I+)+(I-)]
 (Parsons, Flack and Wagner, Acta Cryst. B69 (2013) 249-259).
;
_refine_ls_abs_structure_Flack 0.51(3)
_refine_ls_extinction_method none
_refine_ls_goodness_of_fit_ref 0.918
_refine_ls_hydrogen_treatment constr
_refine_ls_matrix_type full
_refine_ls_number_parameters 855
_refine_ls_number_reflns 19896
_refine_ls_number_restraints 1035
_refine_ls_restrained_S_all 0.966
_refine_ls_R_factor_all 0.1871
_refine_ls_R_factor_gt 0.1083
_refine_ls_shift/su_max 0.000
_refine_ls_shift/su_mean 0.000
_refine_ls_structure_factor_coef Fsqd
_refine_ls_weighting_details 'w=1/[\s^2^(Fo^2^)+(0.2000P)^2^] where P=(Fo^2^+2Fc^2^)/3'
_refine_ls_weighting_scheme calc
_refine_ls_wR_factor_gt 0.2740
_refine_ls_wR_factor_ref 0.3616
_reflns_Friedel_coverage 0.817
_reflns_Friedel_fraction_full 1.000
_reflns_Friedel_fraction_max 1.000
_reflns_number_gt 6265
_reflns_number_total 19896
_reflns_threshold_expression 'I > 2\s(I)'
_cod_data_source_file d3sc01235b2.cif
_cod_data_source_block Y8
_cod_depositor_comments 'Adding full bibliography for 1569201--1569204.cif.'
_cod_original_cell_volume 75733(2)
_cod_database_code 1569204
_shelx_shelxl_version_number 2018/3
_shelx_space_group_comment
;
The symmetry employed for this shelxl refinement is uniquely defined
by the following loop, which should always be used as a source of
symmetry information in preference to the above space-group names.
They are only intended as comments.
;
_olex2_refinement_description
;
1. Fixed Uiso
 At 1.2 times of:
  All C(H) groups, All C(H,H) groups
2. Restrained distances
 S2-C4 = S1-C1
 1.83 with sigma of 0.005
 C9-C8 = C18-C17
 1.57 with sigma of 0.005
 C14-C13 = C23-C22
 1.34 with sigma of 0.005
 C13-C12 = C15-C14 = C22-C21 = C24-C23
 1.34 with sigma of 0.005
 C56-C62 = C81-C85
 2.11 with sigma of 0.02
 C6-C7 \\sim C7-C8 \\sim C9-C10 \\sim C10-C5 \\sim C7-C11 \\sim C11-C10 \\sim
C2-C16 \\sim C16-C17 \\sim C18-
 C19 \\sim C19-C3 \\sim C16-C20 \\sim C20-C19
 with sigma of 0.01
 C8-C13 \\sim C9-C14 \\sim C17-C22 \\sim C18-C23
 with sigma of 0.02
 C8-C9 \\sim C17-C18
 with sigma of 0.02
 C12-C13 \\sim C14-C15 \\sim C21-C22 \\sim C23-C24
 with sigma of 0.01
 C12-O1 \\sim C12-O2 \\sim C15-O3 \\sim C15-O4 \\sim C21-O7 \\sim C21-O8 \\sim
C24-O5 \\sim C24-O6
 with sigma of 0.01
 O1-O2 \\sim O3-O4 \\sim O5-O6 \\sim O7-O8
 with sigma of 0.01
 S3-S2 \\sim S6-S7
 with sigma of 0.01
 C2-C17 \\sim C3-C18 \\sim C5-C9 \\sim C6-C8
 with sigma of 0.01
 C8-C14 \\sim C9-C13 \\sim C17-C23 \\sim C18-C22
 with sigma of 0.02
 C2-C20 \\sim C3-C20 \\sim C5-C11 \\sim C6-C11
 with sigma of 0.01
 C8-C11 \\sim C9-C11 \\sim C17-C20 \\sim C18-C20
 with sigma of 0.02
 C11-C20 \\sim C35-C44 \\sim C59-C68 \\sim C83-C92
 with sigma of 0.01
 C7-C10 \\sim C16-C19
 with sigma of 0.01
 C12-C15 \\sim C21-C24
 with sigma of 0.01
 O2-O3 \\sim O6-O7
 with sigma of 0.01
 C14-C13 \\sim C23-C22
 with sigma of 0.02
3. Restrained planarity
 S1, C1, C4, S2
 with sigma of 0.1
 C1, C2, C3, C4, C5, C6, C7, C10, C16, C19
 with sigma of 0.1
 C8, C9, C14, C13, C12, O2, O1, C15, O4, O3
 with sigma of 0.1
 C18, C17, C22, C23, C24, O5, O6, C21, O7, O8
 with sigma of 0.1
4. Uiso/Uaniso restraints and constraints
C76 \\sim C77 \\sim C78 \\sim C73 \\sim C74 \\sim C75: within 1.7A with sigma
of 0.04 and sigma for terminal atoms of 0.08
C33 \\sim C32: within 1.7A with sigma of 0.04 and sigma for terminal atoms of
0.08
C2 \\sim C3 \\sim C4 \\sim C5 \\sim C6 \\sim C1: within 1.7A with sigma of 0.04
and sigma for terminal atoms of 0.08
C25 \\sim C30 \\sim C29 \\sim C28 \\sim C27 \\sim C26: within 1.7A with sigma
of 0.04 and sigma for terminal atoms of 0.08
Uanis(C31) = Uanis(C34)
Uanis(C64) = Uanis(C49) = Uanis(C50) = Uanis(C51) = Uanis(C52) = Uanis(C53) =
Uanis(C54)
Uanis(C58) = Uanis(C55)
Uanis(O22) = Uanis(O19)
Uanis(O18) = Uanis(O23)
Uanis(C18) = Uanis(C19) = Uanis(C17) = Uanis(C16)
Uanis(C8) = Uanis(C9) = Uanis(C10) = Uanis(C7)
Uanis(C82) = Uanis(C79)
Uanis(C90) = Uanis(C89)
Uanis(C16) = Uanis(C20)
Uanis(C68) = Uanis(C59)
5. Same fragment restrains
{S1, S2, O1, O2, O3, O4, O5, O6, O7, O8, C1, C2, C3, C4, C5, C6, C7, C8, C9,
C10, C11, C12, C13, C14, C15, C16, C17, C18, C19, C20, C21, C22, C23, C24}
sigma for 1-2: 0.02, 1-3: 0.04
as
{S3, S4, O9, O10, O11, O12, O13, O14, O15, O16, C25, C26, C27, C28, C29, C30,
C31, C32, C33, C34, C35, C36, C37, C38, C39, C40, C41, C42, C43, C44, C45, C46,
C47, C48}
{S1, S2, O1, O2, O3, O4, O5, O6, O7, O8, C1, C2, C3, C4, C5, C6, C7, C8, C9,
C10, C11, C12, C13, C14, C15, C16, C17, C18, C19, C20, C21, C22, C23, C24}
sigma for 1-2: 0.02, 1-3: 0.04
as
{S5, S6, O17, O18, O19, O20, O21, O22, O23, O24, C49, C50, C51, C52, C53, C54,
C55, C56, C57, C58, C59, C60, C61, C62, C63, C64, C65, C66, C67, C68, C69, C70,
C71, C72}
{S1, S2, O1, O2, O3, O4, O5, O6, O7, O8, C1, C2, C3, C4, C5, C6, C7, C8, C9,
C10, C11, C12, C13, C14, C15, C16, C17, C18, C19, C20, C21, C22, C23, C24}
sigma for 1-2: 0.02, 1-3: 0.04
as
{S7, S8, O25, O26, O27, O28, O29, O30, O31, O32, C73, C74, C75, C76, C77, C78,
C79, C80, C81, C82, C83, C84, C85, C86, C87, C88, C89, C90, C91, C92, C93, C94,
C95, C96}
6. Others
 Uiso(C12)=Uiso(C15)=Uiso(C21)=Uiso(C24)=Uiso(C36)=Uiso(C39)=Uiso(C45)=
 Uiso(C48)=Uiso(C60)=Uiso(C63)=Uiso(C69)=Uiso(C72)=Uiso(C84)=Uiso(C87)=
 Uiso(C93)=Uiso(C96)=FVAR(1)
 Fixed Uiso: C32(0.28) C37(0.32) C46(0.32) C56(0.28) C61(0.28) C71(0.32)
 C94(0.31)
7.a Ternary CH refined with riding coordinates:
 C7(H7), C8(H8), C9(H9), C10(H10), C16(H16), C17(H17), C18(H18), C19(H19),
 C31(H31), C32(H32), C33(H33), C34(H34), C40(H40), C41(H41), C42(H42), C43(H43),
  C55(H55), C56(H56), C57(H57), C58(H58), C64(H64), C65(H65), C66(H66),
 C67(H67), C79(H79), C80(H80), C81(H81), C82(H82), C88(H88), C89(H89), C90(H90),
  C91(H91)
7.b Secondary CH2 refined with riding coordinates:
 C11(H11A,H11B), C20(H20A,H20B), C35(H35A,H35B), C44(H44A,H44B), C59(H59A,
 H59B), C68(H68A,H68B), C83(H83A,H83B), C92(H92A,H92B)
7.c Fitted hexagon refined as free rotating group:
 C1(C2,C3,C4,C5,C6), C25(C26,C27,C28,C29,C30), C49(C50,C51,C52,C53,C54),
 C73(C74,C75,C76,C77,C78)
;
_olex2_submission_special_instructions 'No special instructions were received'
_oxdiff_exptl_absorpt_empirical_details
;
Empirical correction (ABSPACK) includes:
- Absorption correction using spherical harmonics
- Frame scaling
;

loop_
_space_group_symop_operation_xyz
'x, y, z'
'-y, x-y, z'
'-x+y, -x, z'
'-x, -y, z'
'y, -x+y, z'
'x-y, x, z'
'y, x, -z'
'x-y, -y, -z'
'-x, -x+y, -z'
'-y, -x, -z'
'-x+y, y, -z'
'x, x-y, -z'

loop_
_atom_site_label
_atom_site_type_symbol
_atom_site_fract_x
_atom_site_fract_y
_atom_site_fract_z
_atom_site_U_iso_or_equiv
_atom_site_adp_type
_atom_site_occupancy
_atom_site_site_symmetry_order
_atom_site_calc_flag
_atom_site_refinement_flags_posn
_atom_site_refinement_flags_adp
_atom_site_refinement_flags_occupancy
_atom_site_disorder_assembly
_atom_site_disorder_group
S1 S -0.46108(13) -0.47340(14) -0.97798(11) 0.301(3) Uani 1 1 d D . . . .
S2 S -0.31874(15) -0.43059(18) -1.01852(14) 0.365(4) Uani 1 1 d D . . . .
O1 O -0.4983(3) -0.5433(4) -1.1111(3) 0.348(7) Uani 1 1 d D . . . .
O2 O -0.4712(3) -0.5518(3) -1.1553(3) 0.389(9) Uani 1 1 d D . . . .
O3 O -0.4161(3) -0.5355(3) -1.1728(3) 0.318(6) Uani 1 1 d D . . . .
O4 O -0.3679(3) -0.4994(4) -1.1559(3) 0.390(8) Uani 1 1 d D . . . .
O5 O -0.2904(4) -0.3162(6) -0.9228(5) 0.554(17) Uani 1 1 d D . . . .
O6 O -0.3254(4) -0.3107(6) -0.8893(4) 0.71(3) Uani 1 1 d D . . . .
O7 O -0.3831(4) -0.3372(4) -0.8764(6) 0.527(15) Uani 1 1 d D . . . .
O8 O -0.4270(4) -0.3737(5) -0.9033(5) 0.546(16) Uani 1 1 d D . . . .
C1 C -0.42124(15) -0.4657(3) -0.9853(3) 0.392(13) Uani 1 1 d D U . . .
C2 C -0.3976(2) -0.4422(2) -0.9640(3) 0.357(12) Uani 1 1 d DG U . . .
C3 C -0.36655(18) -0.4313(2) -0.9733(3) 0.395(13) Uani 1 1 d DG U . . .
C4 C -0.35916(16) -0.4438(2) -1.0039(3) 0.358(11) Uani 1 1 d DG U . . .
C5 C -0.3828(2) -0.4672(3) -1.0251(2) 0.347(12) Uani 1 1 d DG U . . .
C6 C -0.41384(19) -0.4782(3) -1.0158(3) 0.350(11) Uani 1 1 d DG U . . .
C7 C -0.4338(3) -0.5071(3) -1.0392(3) 0.343(6) Uani 1 1 d D . . . .
H7 H -0.454972 -0.521787 -1.028951 0.412 Uiso 1 1 calc R . . . .
C8 C -0.4331(3) -0.4943(4) -1.0787(3) 0.343(6) Uani 1 1 d D . . . .
H8 H -0.440571 -0.478982 -1.080608 0.412 Uiso 1 1 calc R . . . .
C9 C -0.3982(3) -0.4817(3) -1.0898(3) 0.343(6) Uani 1 1 d D . . . .
H9 H -0.386863 -0.459296 -1.097508 0.412 Uiso 1 1 calc R . . . .
C10 C -0.3841(3) -0.4890(3) -1.0556(3) 0.343(6) Uani 1 1 d D . . . .
H10 H -0.364169 -0.488989 -1.060347 0.412 Uiso 1 1 calc R . . . .
C11 C -0.4118(3) -0.5203(3) -1.0425(3) 0.334(12) Uani 1 1 d D . . . .
H11A H -0.418614 -0.536963 -1.061584 0.400 Uiso 1 1 calc R . . . .
H11B H -0.407931 -0.527423 -1.018267 0.400 Uiso 1 1 calc R . . . .
C12 C -0.4707(3) -0.5360(5) -1.1250(5) 0.306(3) Uiso 1 1 d D . . . .
C13 C -0.4410(3) -0.5169(4) -1.1129(4) 0.264(9) Uani 1 1 d D . . . .
C14 C -0.4111(3) -0.5047(3) -1.1225(3) 0.289(10) Uani 1 1 d D . . . .
C15 C -0.3978(3) -0.5126(5) -1.1503(5) 0.306(3) Uiso 1 1 d D . . . .
C16 C -0.3967(3) -0.4214(3) -0.9325(3) 0.349(5) Uani 1 1 d D . . . .
H16 H -0.416175 -0.429629 -0.917162 0.419 Uiso 1 1 calc R . . . .
C17 C -0.3858(3) -0.3898(3) -0.9517(4) 0.349(5) Uani 1 1 d D . . . .
H17 H -0.398659 -0.389749 -0.973319 0.419 Uiso 1 1 calc R . . . .
C18 C -0.3502(4) -0.3770(3) -0.9597(4) 0.349(5) Uani 1 1 d D . . . .
H18 H -0.342883 -0.369370 -0.985759 0.419 Uiso 1 1 calc R . . . .
C19 C -0.3470(3) -0.4045(3) -0.9467(4) 0.349(5) Uani 1 1 d D . . . .
H19 H -0.325092 -0.399914 -0.943086 0.419 Uiso 1 1 calc R . . . .
C20 C -0.3675(3) -0.4160(3) -0.9116(3) 0.349(5) Uani 1 1 d D . . . .
H20A H -0.360849 -0.399802 -0.891869 0.419 Uiso 1 1 calc R . . . .
H20B H -0.369385 -0.435378 -0.901147 0.419 Uiso 1 1 calc R . . . .
C21 C -0.3962(4) -0.3586(5) -0.9035(5) 0.306(3) Uiso 1 1 d D . . . .
C22 C -0.3752(4) -0.3628(4) -0.9236(4) 0.56(3) Uani 1 1 d D . . . .
C23 C -0.3446(4) -0.3515(3) -0.9299(6) 0.423(19) Uani 1 1 d D . . . .
C24 C -0.3199(3) -0.3247(4) -0.9174(5) 0.306(3) Uiso 1 1 d D . . . .
S3 S -0.30618(19) -0.4519(2) -0.97564(15) 0.392(4) Uani 1 1 d D . . . .
S4 S -0.37426(18) -0.5958(2) -0.97567(13) 0.385(5) Uani 1 1 d D . . . .
O9 O -0.3414(4) -0.4545(4) -0.8336(3) 0.383(8) Uani 1 1 d D . . . .
O10 O -0.3783(4) -0.4970(5) -0.7968(3) 0.422(11) Uani 1 1 d D . . . .
O11 O -0.4135(4) -0.5947(4) -0.8301(3) 0.385(8) Uani 1 1 d D . . . .
O12 O -0.4045(4) -0.5556(5) -0.7931(3) 0.417(11) Uani 1 1 d D . . . .
O13 O -0.2889(4) -0.5903(4) -1.0743(4) 0.361(7) Uani 1 1 d D . . . .
O14 O -0.2470(4) -0.5505(5) -1.1024(4) 0.400(10) Uani 1 1 d D . . . .
O15 O -0.2153(5) -0.4516(5) -1.0783(4) 0.474(12) Uani 1 1 d D . . . .
O16 O -0.2165(4) -0.4930(4) -1.1069(3) 0.423(10) Uani 1 1 d D . . . .
C25 C -0.3302(3) -0.4933(3) -0.9816(4) 0.389(12) Uani 1 1 d D U . . .
C26 C -0.3255(3) -0.5080(3) -1.0120(4) 0.376(12) Uani 1 1 d DG U . . .
C27 C -0.3433(3) -0.5402(4) -1.0157(3) 0.343(11) Uani 1 1 d DG U . . .
C28 C -0.3658(3) -0.5577(3) -0.9890(4) 0.348(10) Uani 1 1 d DG U . . .
C29 C -0.3705(3) -0.5430(3) -0.9587(3) 0.343(10) Uani 1 1 d DG U . . .
C30 C -0.3527(3) -0.5108(3) -0.9549(3) 0.367(12) Uani 1 1 d DG U . . .
C31 C -0.3646(5) -0.4989(5) -0.9237(4) 0.338(10) Uani 1 1 d D . . . .
H31 H -0.359653 -0.476692 -0.924887 0.406 Uiso 1 1 calc R . . . .
C32 C -0.3490(3) -0.5090(3) -0.8894(4) 0.280 Uiso 1 1 d D U . . .
H32 H -0.326076 -0.501032 -0.889618 0.336 Uiso 1 1 calc R . . . .
C33 C -0.3718(4) -0.5445(3) -0.8914(4) 0.279(7) Uiso 1 1 d D U . . .
H33 H -0.359454 -0.555460 -0.892474 0.335 Uiso 1 1 calc R . . . .
C34 C -0.3926(4) -0.5530(4) -0.9265(3) 0.338(10) Uani 1 1 d D . . . .
H34 H -0.411740 -0.574081 -0.927571 0.406 Uiso 1 1 calc R . . . .
C35 C -0.3967(4) -0.5228(5) -0.9252(4) 0.325(10) Uani 1 1 d D . . . .
H35A H -0.407193 -0.521082 -0.947999 0.390 Uiso 1 1 calc R . . . .
H35B H -0.408334 -0.522672 -0.902720 0.390 Uiso 1 1 calc R . . . .
C36 C -0.3588(5) -0.4840(5) -0.8263(7) 0.306(3) Uiso 1 1 d D . . . .
C37 C -0.3657(5) -0.5112(5) -0.8510(5) 0.320 Uiso 1 1 d D . . . .
C38 C -0.3805(5) -0.5427(4) -0.8495(5) 0.315(9) Uiso 1 1 d D . . . .
C39 C -0.3990(6) -0.5642(5) -0.8250(6) 0.306(3) Uiso 1 1 d D . . . .
C40 C -0.3037(4) -0.4943(5) -1.0468(5) 0.307(10) Uani 1 1 d D . . . .
H40 H -0.295914 -0.472056 -1.053967 0.369 Uiso 1 1 calc R . . . .
C41 C -0.2789(3) -0.5046(3) -1.0333(4) 0.254(6) Uiso 1 1 d D . . . .
H41 H -0.269031 -0.495941 -1.008410 0.304 Uiso 1 1 calc R . . . .
C42 C -0.2974(4) -0.5407(4) -1.0353(5) 0.330(10) Uiso 1 1 d D . . . .
H42 H -0.297823 -0.550764 -1.010896 0.396 Uiso 1 1 calc R . . . .
C43 C -0.3276(5) -0.5472(5) -1.0471(5) 0.43(2) Uani 1 1 d D . . . .
H43 H -0.340599 -0.568543 -1.057908 0.512 Uiso 1 1 calc R . . . .
C44 C -0.3211(5) -0.5199(5) -1.0757(4) 0.332(11) Uani 1 1 d D . . . .
H44A H -0.307810 -0.518705 -1.097094 0.398 Uiso 1 1 calc R . . . .
H44B H -0.340437 -0.520785 -1.084822 0.398 Uiso 1 1 calc R . . . .
C45 C -0.2300(5) -0.4825(4) -1.0840(7) 0.306(3) Uiso 1 1 d D . . . .
C46 C -0.2566(4) -0.5062(4) -1.0630(5) 0.320 Uiso 1 1 d D . . . .
C47 C -0.2707(3) -0.5368(4) -1.0615(4) 0.247(6) Uiso 1 1 d D . . . .
C48 C -0.2707(6) -0.5624(5) -1.0793(8) 0.306(3) Uiso 1 1 d D . . . .
S5 S -0.3829(2) -0.6002(2) -0.52464(12) 0.446(6) Uani 1 1 d D . . . .
S6 S -0.30906(17) -0.4538(2) -0.52226(14) 0.444(6) Uani 1 1 d D . . . .
O17 O -0.2958(4) -0.6006(4) -0.4241(4) 0.412(9) Uani 1 1 d D . . . .
O18 O -0.2497(5) -0.5586(6) -0.4010(3) 0.433(8) Uani 1 1 d D . . . .
O19 O -0.2198(4) -0.4996(6) -0.3991(3) 0.427(8) Uani 1 1 d D . . . .
O20 O -0.2209(3) -0.4622(4) -0.4282(3) 0.388(9) Uani 1 1 d D . . . .
O21 O -0.3496(3) -0.4616(4) -0.6674(3) 0.357(7) Uani 1 1 d D . . . .
O22 O -0.3802(4) -0.5046(5) -0.7075(3) 0.427(8) Uani 1 1 d D . . . .
O23 O -0.3978(4) -0.5568(5) -0.7116(3) 0.433(8) Uani 1 1 d D . . . .
O24 O -0.4068(5) -0.5960(4) -0.6728(3) 0.404(9) Uani 1 1 d D . . . .
C49 C -0.3658(3) -0.5595(2) -0.5175(4) 0.419(8) Uani 1 1 d D . . . .
C50 C -0.3729(2) -0.5441(3) -0.5450(3) 0.419(8) Uani 1 1 d DG . . . .
C51 C -0.3586(3) -0.5118(4) -0.5446(3) 0.419(8) Uani 1 1 d DG . . . .
C52 C -0.3372(3) -0.4948(2) -0.5167(4) 0.419(8) Uani 1 1 d DG . . . .
C53 C -0.3301(3) -0.5101(4) -0.4892(3) 0.419(8) Uani 1 1 d DG . . . .
C54 C -0.3444(3) -0.5425(4) -0.4896(3) 0.419(8) Uani 1 1 d DG . . . .
C55 C -0.3340(5) -0.5536(5) -0.4543(4) 0.400(13) Uani 1 1 d D . . . .
H55 H -0.349409 -0.575071 -0.445553 0.480 Uiso 1 1 calc R . . . .
C56 C -0.3018(3) -0.5496(3) -0.4680(4) 0.280 Uiso 1 1 d D . . . .
H56 H -0.301107 -0.559393 -0.492173 0.336 Uiso 1 1 calc R . . . .
C57 C -0.2850(3) -0.5136(3) -0.4653(4) 0.278(7) Uiso 1 1 d D . . . .
H57 H -0.274236 -0.504782 -0.489743 0.333 Uiso 1 1 calc R . . . .
C58 C -0.3070(5) -0.5007(5) -0.4574(5) 0.400(13) Uani 1 1 d D . . . .
H58 H -0.297288 -0.478661 -0.448443 0.480 Uiso 1 1 calc R . . . .
C59 C -0.3295(5) -0.5280(6) -0.4279(4) 0.454(14) Uani 1 1 d D . . . .
H59A H -0.318617 -0.527705 -0.404479 0.544 Uiso 1 1 calc R . . . .
H59B H -0.349052 -0.528025 -0.422244 0.544 Uiso 1 1 calc R . . . .
C60 C -0.2742(5) -0.5721(4) -0.4227(8) 0.306(3) Uiso 1 1 d D . . . .
C61 C -0.2789(4) -0.5465(4) -0.4355(5) 0.280 Uiso 1 1 d D . . . .
C62 C -0.2617(4) -0.5153(4) -0.4391(4) 0.258(6) Uiso 1 1 d D . . . .
C63 C -0.2349(5) -0.4915(4) -0.4228(7) 0.306(3) Uiso 1 1 d D . . . .
C64 C -0.3936(4) -0.5556(5) -0.5804(4) 0.419(8) Uani 1 1 d D . . . .
H64 H -0.410230 -0.577903 -0.583166 0.503 Uiso 1 1 calc R . . . .
C65 C -0.3667(4) -0.5395(4) -0.6101(5) 0.314(8) Uiso 1 1 d D . . . .
H65 H -0.351555 -0.547277 -0.609259 0.376 Uiso 1 1 calc R . . . .
C66 C -0.3499(4) -0.5021(4) -0.6118(5) 0.310(8) Uiso 1 1 d D . . . .
H66 H -0.326784 -0.490113 -0.608401 0.372 Uiso 1 1 calc R . . . .
C67 C -0.3696(5) -0.5017(5) -0.5797(4) 0.431(19) Uani 1 1 d D . . . .
H67 H -0.369202 -0.481457 -0.576760 0.517 Uiso 1 1 calc R . . . .
C68 C -0.4017(5) -0.5295(6) -0.5809(4) 0.454(14) Uani 1 1 d D . . . .
H68A H -0.412970 -0.529944 -0.603957 0.544 Uiso 1 1 calc R . . . .
H68B H -0.414120 -0.530391 -0.558668 0.544 Uiso 1 1 calc R . . . .
C69 C -0.3919(5) -0.5659(4) -0.6770(6) 0.306(3) Uiso 1 1 d D . . . .
C70 C -0.3796(5) -0.5400(5) -0.6509(5) 0.337(9) Uiso 1 1 d D . . . .
C71 C -0.3621(5) -0.5090(5) -0.6516(5) 0.320 Uiso 1 1 d D . . . .
C72 C -0.3672(6) -0.4895(4) -0.6772(6) 0.306(3) Uiso 1 1 d D . . . .
S7 S -0.3212(2) -0.4314(2) -0.48001(15) 0.407(5) Uani 1 1 d D . . . .
S8 S -0.46164(17) -0.47417(17) -0.52513(12) 0.346(3) Uani 1 1 d D . . . .
O25 O -0.3636(4) -0.4911(4) -0.3508(4) 0.382(9) Uani 1 1 d D . . . .
O26 O -0.4128(5) -0.5276(4) -0.3305(4) 0.431(12) Uani 1 1 d D . . . .
O27 O -0.4675(5) -0.5456(4) -0.3420(4) 0.420(10) Uani 1 1 d D . . . .
O28 O -0.4955(5) -0.5397(5) -0.3873(3) 0.437(12) Uani 1 1 d D . . . .
O29 O -0.4066(4) -0.3549(4) -0.6111(5) 0.481(13) Uani 1 1 d D . . . .
O30 O -0.3566(4) -0.3147(5) -0.6166(7) 0.512(15) Uani 1 1 d D . . . .
O31 O -0.3053(5) -0.3048(4) -0.6005(6) 0.499(13) Uani 1 1 d D . . . .
O32 O -0.2823(4) -0.3268(5) -0.5661(6) 0.485(13) Uani 1 1 d D . . . .
C73 C -0.3608(3) -0.4478(4) -0.4967(3) 0.284(9) Uani 1 1 d D U . . .
C74 C -0.3659(3) -0.4314(3) -0.5247(3) 0.303(9) Uani 1 1 d DG U . . .
C75 C -0.3963(4) -0.4396(3) -0.5346(3) 0.357(12) Uani 1 1 d DG U . . .
C76 C -0.4214(2) -0.4641(3) -0.5165(4) 0.331(10) Uani 1 1 d DG U . . .
C77 C -0.4162(3) -0.4805(3) -0.4884(4) 0.339(10) Uani 1 1 d DG U . . .
C78 C -0.3859(4) -0.4723(3) -0.4785(3) 0.291(9) Uani 1 1 d DG U . . .
C79 C -0.3863(5) -0.4915(6) -0.4449(5) 0.358(10) Uani 1 1 d D . . . .
H79 H -0.366846 -0.492594 -0.440646 0.430 Uiso 1 1 calc R . . . .
C80 C -0.3975(5) -0.4787(4) -0.4106(5) 0.337(12) Uani 1 1 d D . . . .
H80 H -0.384940 -0.455755 -0.405729 0.404 Uiso 1 1 calc R . . . .
C81 C -0.4320(6) -0.4912(6) -0.4227(5) 0.370(13) Uani 1 1 d D . . . .
H81 H -0.439169 -0.475643 -0.420985 0.445 Uiso 1 1 calc R . . . .
C82 C -0.4363(4) -0.5068(5) -0.4625(5) 0.358(10) Uani 1 1 d D . . . .
H82 H -0.458167 -0.521438 -0.470775 0.430 Uiso 1 1 calc R . . . .
C83 C -0.4145(5) -0.5212(4) -0.4552(4) 0.296(10) Uani 1 1 d D . . . .
H83A H -0.422094 -0.536533 -0.434489 0.355 Uiso 1 1 calc R . . . .
H83B H -0.411361 -0.530689 -0.478058 0.355 Uiso 1 1 calc R . . . .
C84 C -0.3923(5) -0.5045(6) -0.3492(7) 0.306(3) Uiso 1 1 d D . . . .
C85 C -0.4108(5) -0.4989(5) -0.3769(5) 0.329(10) Uiso 1 1 d D . . . .
C86 C -0.4404(4) -0.5131(4) -0.3883(5) 0.274(7) Uiso 1 1 d D . . . .
C87 C -0.4688(5) -0.5331(6) -0.3746(6) 0.306(3) Uiso 1 1 d D . . . .
C88 C -0.3469(4) -0.4083(5) -0.5556(7) 0.329(11) Uani 1 1 d D . . . .
H88 H -0.325105 -0.403929 -0.559666 0.394 Uiso 1 1 calc R . . . .
C89 C -0.3510(5) -0.3811(5) -0.5424(5) 0.402(13) Uani 1 1 d D . . . .
H89 H -0.346161 -0.375910 -0.515321 0.482 Uiso 1 1 calc R . . . .
C90 C -0.3849(6) -0.3876(5) -0.5543(7) 0.402(13) Uani 1 1 d D . . . .
H90 H -0.397661 -0.385671 -0.533834 0.482 Uiso 1 1 calc R . . . .
C91 C -0.3953(5) -0.4197(5) -0.5673(5) 0.43(2) Uani 1 1 d D . . . .
H91 H -0.415266 -0.429112 -0.581829 0.512 Uiso 1 1 calc R . . . .
C92 C -0.3684(7) -0.4187(5) -0.5892(5) 0.401(18) Uani 1 1 d D . . . .
H92A H -0.373179 -0.439355 -0.598791 0.481 Uiso 1 1 calc R . . . .
H92B H -0.360786 -0.403115 -0.609660 0.481 Uiso 1 1 calc R . . . .
C93 C -0.3072(5) -0.3295(5) -0.5783(6) 0.306(3) Uiso 1 1 d D . . . .
C94 C -0.3385(5) -0.3517(4) -0.5685(6) 0.310 Uiso 1 1 d D . . . .
C95 C -0.3677(5) -0.3589(5) -0.5799(6) 0.364(11) Uiso 1 1 d D . . . .
C96 C -0.3768(5) -0.3435(5) -0.6059(7) 0.306(3) Uiso 1 1 d D . . . .

loop_
_atom_site_aniso_label
_atom_site_aniso_U_11
_atom_site_aniso_U_22
_atom_site_aniso_U_33
_atom_site_aniso_U_23
_atom_site_aniso_U_13
_atom_site_aniso_U_12
S1 0.453(7) 0.433(7) 0.172(3) -0.029(4) -0.019(4) 0.339(7)
S2 0.437(8) 0.601(11) 0.188(4) 0.076(5) 0.006(5) 0.357(8)
O1 0.366(14) 0.54(2) 0.198(9) -0.040(11) 0.010(10) 0.269(15)
O2 0.59(3) 0.416(18) 0.270(14) -0.020(13) -0.120(16) 0.329(18)
O3 0.51(2) 0.385(15) 0.199(9) -0.042(9) -0.028(11) 0.330(15)
O4 0.419(17) 0.66(3) 0.201(10) 0.048(14) 0.079(12) 0.36(2)
O5 0.42(2) 0.93(5) 0.47(3) -0.30(3) -0.16(2) 0.45(3)
O6 0.50(3) 1.05(6) 0.256(15) -0.31(3) -0.020(16) 0.15(3)
O7 0.48(2) 0.45(2) 0.76(4) -0.33(3) -0.14(3) 0.31(2)
O8 0.49(3) 0.91(5) 0.36(2) -0.09(3) 0.09(2) 0.44(3)
C1 0.65(3) 0.48(3) 0.198(19) 0.03(2) 0.02(2) 0.40(3)
C2 0.55(3) 0.46(3) 0.257(19) 0.046(19) 0.11(2) 0.40(3)
C3 0.58(3) 0.45(2) 0.34(3) 0.01(2) -0.01(3) 0.40(2)
C4 0.56(3) 0.47(3) 0.25(2) 0.06(2) 0.02(2) 0.40(2)
C5 0.60(3) 0.48(3) 0.181(16) -0.009(17) 0.01(2) 0.43(3)
C6 0.62(3) 0.52(2) 0.155(13) -0.048(16) -0.008(19) 0.46(2)
C7 0.470(17) 0.503(17) 0.208(10) 0.081(10) 0.001(11) 0.357(16)
C8 0.470(17) 0.503(17) 0.208(10) 0.081(10) 0.001(11) 0.357(16)
C9 0.470(17) 0.503(17) 0.208(10) 0.081(10) 0.001(11) 0.357(16)
C10 0.470(17) 0.503(17) 0.208(10) 0.081(10) 0.001(11) 0.357(16)
C11 0.49(3) 0.58(3) 0.153(11) 0.123(17) 0.047(15) 0.44(3)
C13 0.38(3) 0.34(2) 0.173(13) 0.021(14) 0.027(17) 0.25(2)
C14 0.33(2) 0.35(2) 0.25(2) 0.059(18) -0.051(19) 0.22(2)
C16 0.420(13) 0.476(16) 0.288(11) 0.056(10) 0.039(9) 0.328(15)
C17 0.420(13) 0.476(16) 0.288(11) 0.056(10) 0.039(9) 0.328(15)
C18 0.420(13) 0.476(16) 0.288(11) 0.056(10) 0.039(9) 0.328(15)
C19 0.420(13) 0.476(16) 0.288(11) 0.056(10) 0.039(9) 0.328(15)
C20 0.420(13) 0.476(16) 0.288(11) 0.056(10) 0.039(9) 0.328(15)
C22 0.74(6) 0.94(7) 0.36(3) 0.24(4) 0.28(4) 0.69(6)
C23 0.67(5) 0.28(2) 0.41(3) 0.06(2) 0.23(4) 0.30(3)
S3 0.481(9) 0.682(14) 0.168(4) 0.054(6) -0.008(5) 0.407(10)
S4 0.598(12) 0.634(12) 0.182(4) -0.057(6) -0.043(5) 0.502(11)
O9 0.62(3) 0.49(2) 0.215(11) -0.021(13) -0.009(14) 0.41(2)
O10 0.60(3) 0.70(3) 0.202(11) -0.144(16) -0.135(14) 0.51(3)
O11 0.51(2) 0.57(2) 0.216(10) 0.131(14) 0.049(13) 0.37(2)
O12 0.58(2) 0.72(3) 0.198(11) -0.046(15) -0.017(12) 0.51(3)
O13 0.47(2) 0.52(2) 0.269(13) -0.003(15) 0.015(14) 0.38(2)
O14 0.50(2) 0.62(3) 0.298(16) -0.061(17) -0.023(15) 0.44(2)
O15 0.59(3) 0.71(3) 0.295(15) 0.13(2) 0.032(19) 0.45(3)
O16 0.74(3) 0.58(3) 0.227(10) 0.059(13) 0.151(14) 0.53(3)
C25 0.62(3) 0.69(3) 0.110(12) -0.05(2) -0.075(19) 0.52(3)
C26 0.54(3) 0.71(4) 0.139(14) -0.05(2) -0.006(18) 0.51(3)
C27 0.49(3) 0.62(3) 0.146(15) -0.100(18) -0.033(15) 0.45(2)
C28 0.51(3) 0.60(3) 0.180(16) -0.160(18) -0.067(16) 0.45(2)
C29 0.58(3) 0.55(3) 0.132(13) -0.049(16) -0.012(16) 0.46(2)
C30 0.65(3) 0.59(3) 0.078(10) 0.008(14) -0.037(15) 0.48(3)
C31 0.39(2) 0.69(3) 0.081(6) 0.035(14) 0.008(9) 0.37(2)
C34 0.39(2) 0.69(3) 0.081(6) 0.035(14) 0.008(9) 0.37(2)
C35 0.40(3) 0.50(3) 0.235(18) -0.086(18) -0.014(17) 0.35(3)
C40 0.39(3) 0.49(3) 0.208(18) 0.01(2) -0.002(18) 0.34(3)
C43 0.58(4) 0.79(6) 0.198(18) 0.14(3) 0.11(2) 0.55(5)
C44 0.41(3) 0.49(3) 0.26(2) -0.06(2) -0.03(2) 0.35(3)
S5 0.626(12) 0.875(17) 0.162(3) -0.017(6) 0.043(6) 0.618(13)
S6 0.499(9) 0.853(17) 0.205(5) 0.155(8) 0.057(5) 0.506(12)
O17 0.386(19) 0.61(3) 0.315(15) -0.014(19) -0.069(15) 0.304(19)
O18 0.527(17) 0.82(3) 0.148(6) 0.043(11) 0.001(8) 0.48(2)
O19 0.485(15) 0.77(3) 0.173(7) -0.055(12) -0.061(8) 0.425(18)
O20 0.400(17) 0.70(3) 0.192(9) 0.069(14) 0.093(10) 0.37(2)
O21 0.348(16) 0.56(2) 0.216(10) 0.041(13) 0.056(10) 0.269(17)
O22 0.485(15) 0.77(3) 0.173(7) -0.055(12) -0.061(8) 0.425(18)
O23 0.527(17) 0.82(3) 0.148(6) 0.043(11) 0.001(8) 0.48(2)
O24 0.63(3) 0.58(2) 0.193(9) -0.034(14) -0.004(14) 0.44(2)
C49 0.580(17) 0.80(2) 0.180(8) 0.024(10) 0.062(9) 0.571(19)
C50 0.580(17) 0.80(2) 0.180(8) 0.024(10) 0.062(9) 0.571(19)
C51 0.580(17) 0.80(2) 0.180(8) 0.024(10) 0.062(9) 0.571(19)
C52 0.580(17) 0.80(2) 0.180(8) 0.024(10) 0.062(9) 0.571(19)
C53 0.580(17) 0.80(2) 0.180(8) 0.024(10) 0.062(9) 0.571(19)
C54 0.580(17) 0.80(2) 0.180(8) 0.024(10) 0.062(9) 0.571(19)
C55 0.60(3) 0.75(4) 0.128(8) -0.062(18) -0.064(14) 0.55(3)
C58 0.60(3) 0.75(4) 0.128(8) -0.062(18) -0.064(14) 0.55(3)
C59 0.73(4) 0.87(4) 0.117(9) -0.061(15) -0.019(15) 0.66(3)
C64 0.580(17) 0.80(2) 0.180(8) 0.024(10) 0.062(9) 0.571(19)
C67 0.69(4) 0.84(5) 0.181(15) 0.02(2) 0.00(2) 0.70(4)
C68 0.73(4) 0.87(4) 0.117(9) -0.061(15) -0.019(15) 0.66(3)
S7 0.649(13) 0.624(12) 0.206(5) 0.041(6) 0.052(7) 0.512(12)
S8 0.485(8) 0.544(10) 0.170(4) -0.014(5) 0.008(5) 0.379(8)
O25 0.457(19) 0.57(3) 0.287(14) -0.003(15) -0.073(15) 0.38(2)
O26 0.79(4) 0.48(2) 0.241(14) -0.052(13) -0.097(18) 0.48(3)
O27 0.63(3) 0.59(2) 0.295(14) 0.100(16) 0.151(18) 0.51(2)
O28 0.80(3) 0.65(3) 0.136(8) 0.000(12) 0.058(14) 0.57(3)
O29 0.46(2) 0.54(2) 0.54(3) 0.36(2) 0.18(2) 0.32(2)
O30 0.42(2) 0.46(2) 0.74(4) -0.11(3) -0.26(3) 0.284(19)
O31 0.72(4) 0.388(18) 0.52(3) 0.062(18) 0.04(2) 0.38(2)
O32 0.45(2) 0.61(3) 0.57(3) 0.30(2) 0.11(2) 0.39(2)
C73 0.325(19) 0.49(3) 0.147(15) -0.039(17) 0.015(14) 0.282(19)
C74 0.363(19) 0.56(3) 0.135(12) -0.075(15) -0.096(14) 0.35(2)
C75 0.49(3) 0.57(3) 0.22(2) -0.08(2) 0.02(2) 0.42(3)
C76 0.56(3) 0.50(3) 0.159(16) -0.032(17) 0.00(2) 0.43(2)
C77 0.61(3) 0.49(2) 0.148(14) 0.014(15) 0.004(19) 0.45(2)
C78 0.53(3) 0.42(2) 0.161(14) 0.001(15) 0.007(18) 0.41(2)
C79 0.53(3) 0.54(3) 0.229(15) -0.029(18) -0.018(17) 0.44(3)
C80 0.54(4) 0.38(3) 0.205(18) -0.104(19) -0.11(2) 0.31(3)
C81 0.54(4) 0.45(3) 0.23(2) 0.00(2) -0.03(3) 0.32(3)
C82 0.53(3) 0.54(3) 0.229(15) -0.029(18) -0.018(17) 0.44(3)
C83 0.44(3) 0.38(2) 0.162(13) -0.008(14) 0.046(16) 0.27(2)
C88 0.38(3) 0.43(3) 0.30(3) 0.06(2) -0.02(2) 0.29(2)
C89 0.52(4) 0.53(3) 0.291(17) 0.177(18) 0.15(2) 0.36(3)
C90 0.52(4) 0.53(3) 0.291(17) 0.177(18) 0.15(2) 0.36(3)
C91 0.47(3) 0.79(6) 0.147(17) 0.17(3) 0.033(19) 0.41(4)
C92 0.68(5) 0.58(4) 0.189(19) 0.10(2) 0.06(3) 0.50(4)

loop_
_atom_type_symbol
_atom_type_description
_atom_type_scat_dispersion_real
_atom_type_scat_dispersion_imag
_atom_type_scat_source
C C 0.0080 0.0030 'International Tables Vol C Tables 4.2.6.8 and 6.1.1.4'
H H 0.0000 0.0000 'International Tables Vol C Tables 4.2.6.8 and 6.1.1.4'
O O 0.0230 0.0120 'International Tables Vol C Tables 4.2.6.8 and 6.1.1.4'
S S 0.1980 0.2320 'International Tables Vol C Tables 4.2.6.8 and 6.1.1.4'

loop_
_geom_angle_atom_site_label_1
_geom_angle_atom_site_label_2
_geom_angle_atom_site_label_3
_geom_angle
_geom_angle_site_symmetry_1
_geom_angle_site_symmetry_3
_geom_angle_publ_flag
C1 S1 S1 107.5(5) . 7_553 ?
C4 S2 S3 98.9(5) . . ?
C2 C1 S1 117.8(6) . . ?
C2 C1 C6 120.0 . . ?
C6 C1 S1 121.0(6) . . ?
C1 C2 C16 134.4(7) . . ?
C3 C2 C1 120.0 . . ?
C3 C2 C16 105.3(7) . . ?
C2 C3 C4 120.0 . . ?
C2 C3 C19 106.6(7) . . ?
C4 C3 C19 133.2(7) . . ?
C3 C4 S2 123.0(6) . . ?
C3 C4 C5 120.0 . . ?
C5 C4 S2 117.0(6) . . ?
C4 C5 C10 134.9(7) . . ?
C6 C5 C4 120.0 . . ?
C6 C5 C10 104.5(7) . . ?
C1 C6 C7 131.3(7) . . ?
C5 C6 C1 120.0 . . ?
C5 C6 C7 107.8(7) . . ?
C6 C7 C8 104.2(9) . . ?
C6 C7 C11 100.4(8) . . ?
C11 C7 C8 103.3(9) . . ?
C7 C8 C9 100.8(8) . . ?
C13 C8 C7 118.3(12) . . ?
C13 C8 C9 85.5(6) . . ?
C10 C9 C8 104.3(8) . . ?
C14 C9 C8 85.9(6) . . ?
C14 C9 C10 120.2(9) . . ?
C5 C10 C9 105.6(9) . . ?
C5 C10 C11 101.3(8) . . ?
C9 C10 C11 101.2(9) . . ?
C7 C11 C10 93.5(9) . . ?
O1 C12 O2 115.7(11) . . ?
O1 C12 C13 132.8(15) . . ?
O2 C12 C13 111.2(13) . . ?
C12 C13 C8 122.8(13) . . ?
C14 C13 C8 92.9(8) . . ?
C14 C13 C12 143.4(15) . . ?
C13 C14 C9 95.6(8) . . ?
C13 C14 C15 130.3(15) . . ?
C15 C14 C9 133.9(13) . . ?
O3 C15 C14 118.3(12) . . ?
O4 C15 O3 117.4(11) . . ?
O4 C15 C14 124.3(12) . . ?
C2 C16 C17 103.8(9) . . ?
C2 C16 C20 100.6(8) . . ?
C17 C16 C20 102.6(10) . . ?
C16 C17 C18 104.1(8) . . ?
C16 C17 C22 112.8(10) . . ?
C22 C17 C18 86.8(7) . . ?
C19 C18 C17 100.4(9) . . ?
C19 C18 C23 117.2(13) . . ?
C23 C18 C17 84.9(7) . . ?
C3 C19 C18 106.4(9) . . ?
C3 C19 C20 100.1(8) . . ?
C20 C19 C18 103.7(10) . . ?
C19 C20 C16 93.3(9) . . ?
O7 C21 C22 113.3(14) . . ?
O8 C21 O7 114.4(11) . . ?
O8 C21 C22 131.9(15) . . ?
C21 C22 C17 121.5(15) . . ?
C23 C22 C17 94.2(8) . . ?
C23 C22 C21 144.3(17) . . ?
C22 C23 C18 94.1(8) . . ?
C22 C23 C24 128.9(15) . . ?
C24 C23 C18 136.3(14) . . ?
O5 C24 O6 115.5(11) . . ?
O5 C24 C23 125.4(15) . . ?
O6 C24 C23 116.1(15) . . ?
C25 S3 S2 106.8(7) . . ?
C28 S4 S4 102.5(5) . 10_443 ?
C26 C25 S3 120.2(10) . . ?
C26 C25 C30 120.0 . . ?
C30 C25 S3 119.8(10) . . ?
C25 C26 C40 130.8(12) . . ?
C27 C26 C25 120.0 . . ?
C27 C26 C40 109.1(12) . . ?
C26 C27 C28 120.0 . . ?
C26 C27 C43 103.4(13) . . ?
C28 C27 C43 135.6(12) . . ?
C27 C28 S4 122.4(9) . . ?
C29 C28 S4 109.5(9) . . ?
C29 C28 C27 120.0 . . ?
C28 C29 C30 120.0 . . ?
C28 C29 C34 135.6(12) . . ?
C30 C29 C34 104.3(12) . . ?
C25 C30 C31 127.6(12) . . ?
C29 C30 C25 120.0 . . ?
C29 C30 C31 111.7(12) . . ?
C30 C31 C32 95.6(11) . . ?
C35 C31 C30 98.0(13) . . ?
C35 C31 C32 105.7(14) . . ?
C33 C32 C31 97.2(12) . . ?
C33 C32 C37 84.4(11) . . ?
C37 C32 C31 111.0(13) . . ?
C32 C33 C34 110.9(13) . . ?
C32 C33 C38 87.6(11) . . ?
C34 C33 C38 128.6(14) . . ?
C29 C34 C33 104.9(12) . . ?
C29 C34 C35 97.2(11) . . ?
C33 C34 C35 95.8(12) . . ?
C31 C35 C34 99.4(12) . . ?
O9 C36 O10 127(2) . . ?
O9 C36 C37 128(2) . . ?
O10 C36 C37 103.9(16) . . ?
C36 C37 C32 125.0(17) . . ?
C38 C37 C32 94.5(14) . . ?
C38 C37 C36 139.5(18) . . ?
C37 C38 C33 91.1(13) . . ?
C37 C38 C39 135.2(18) . . ?
C39 C38 C33 133.0(18) . . ?
O11 C39 C38 126(2) . . ?
O12 C39 O11 115(2) . . ?
O12 C39 C38 119.4(19) . . ?
C26 C40 C41 95.4(11) . . ?
C44 C40 C26 101.4(14) . . ?
C44 C40 C41 98.1(13) . . ?
C42 C41 C40 104.2(12) . . ?
C46 C41 C40 118.7(14) . . ?
C46 C41 C42 86.1(11) . . ?
C43 C42 C41 102.9(14) . . ?
C43 C42 C47 125.7(16) . . ?
C47 C42 C41 84.9(11) . . ?
C27 C43 C44 101.1(13) . . ?
C42 C43 C27 109.4(16) . . ?
C42 C43 C44 104.6(16) . . ?
C40 C44 C43 93.5(13) . . ?
O15 C45 C46 127(2) . . ?
O16 C45 O15 117(2) . . ?
O16 C45 C46 115.7(17) . . ?
C45 C46 C41 133.1(16) . . ?
C47 C46 C41 92.9(14) . . ?
C47 C46 C45 134.0(17) . . ?
C46 C47 C42 95.4(14) . . ?
C46 C47 C48 140.7(17) . . ?
C48 C47 C42 122.8(16) . . ?
O13 C48 O14 126(2) . . ?
O13 C48 C47 128(2) . . ?
O14 C48 C47 106.3(17) . . ?
C49 S5 S5 102.5(6) . 10_444 ?
C52 S6 S7 104.3(6) . . ?
C50 C49 S5 114.4(10) . . ?
C50 C49 C54 120.0 . . ?
C54 C49 S5 125.3(10) . . ?
C49 C50 C64 132.9(12) . . ?
C51 C50 C49 120.0 . . ?
C51 C50 C64 107.0(12) . . ?
C50 C51 C52 120.0 . . ?
C50 C51 C67 107.7(13) . . ?
C52 C51 C67 132.2(13) . . ?
C51 C52 S6 121.8(10) . . ?
C53 C52 S6 115.3(10) . . ?
C53 C52 C51 120.0 . . ?
C52 C53 C58 136.2(13) . . ?
C54 C53 C52 120.0 . . ?
C54 C53 C58 103.6(13) . . ?
C49 C54 C55 130.7(13) . . ?
C53 C54 C49 120.0 . . ?
C53 C54 C55 109.2(13) . . ?
C54 C55 C56 101.3(12) . . ?
C59 C55 C54 98.4(12) . . ?
C59 C55 C56 111.8(15) . . ?
C55 C56 C61 114.6(13) . . ?
C57 C56 C55 93.2(12) . . ?
C57 C56 C61 84.0(10) . . ?
C56 C57 C58 113.7(13) . . ?
C56 C57 C62 87.8(10) . . ?
C62 C57 C58 128.5(14) . . ?
C53 C58 C57 108.5(12) . . ?
C53 C58 C59 97.6(13) . . ?
C57 C58 C59 96.1(12) . . ?
C55 C59 C58 92.7(11) . . ?
O17 C60 O18 130(2) . . ?
O17 C60 C61 122(2) . . ?
O18 C60 C61 104.5(17) . . ?
C60 C61 C56 124.3(16) . . ?
C62 C61 C56 93.0(11) . . ?
C62 C61 C60 137.4(16) . . ?
C61 C62 C57 93.5(11) . . ?
C61 C62 C63 136.1(16) . . ?
C63 C62 C57 130.0(15) . . ?
O19 C63 C62 117.5(18) . . ?
O20 C63 O19 112(2) . . ?
O20 C63 C62 130(2) . . ?
C50 C64 C65 97.3(13) . . ?
C68 C64 C50 96.0(12) . . ?
C68 C64 C65 94.5(14) . . ?
C64 C65 C70 112.2(14) . . ?
C66 C65 C64 115.3(13) . . ?
C66 C65 C70 87.5(12) . . ?
C67 C66 C65 91.2(12) . . ?
C71 C66 C65 81.8(12) . . ?
C71 C66 C67 122.0(15) . . ?
C66 C67 C51 106.3(11) . . ?
C68 C67 C51 96.3(14) . . ?
C68 C67 C66 111.4(17) . . ?
C67 C68 C64 99.7(15) . . ?
O23 C69 C70 110.6(17) . . ?
O24 C69 O23 112.5(19) . . ?
O24 C69 C70 133(2) . . ?
C69 C70 C65 126.7(17) . . ?
C71 C70 C65 88.4(14) . . ?
C71 C70 C69 138.5(19) . . ?
C70 C71 C66 101.5(15) . . ?
C70 C71 C72 123.5(19) . . ?
C72 C71 C66 128.9(18) . . ?
O21 C72 O22 138(2) . . ?
O21 C72 C71 107.5(19) . . ?
O22 C72 C71 110.3(18) . . ?
C73 S7 S6 93.3(6) . . ?
C76 S8 S8 102.7(5) . 7_554 ?
C74 C73 S7 116.8(9) . . ?
C74 C73 C78 120.0 . . ?
C78 C73 S7 122.3(9) . . ?
C73 C74 C75 120.0 . . ?
C73 C74 C88 137.1(12) . . ?
C75 C74 C88 101.9(12) . . ?
C74 C75 C76 120.0 . . ?
C74 C75 C91 109.2(12) . . ?
C76 C75 C91 130.7(12) . . ?
C75 C76 S8 122.5(10) . . ?
C77 C76 S8 117.3(10) . . ?
C77 C76 C75 120.0 . . ?
C76 C77 C78 120.0 . . ?
C76 C77 C82 135.6(12) . . ?
C78 C77 C82 104.4(12) . . ?
C73 C78 C79 129.7(12) . . ?
C77 C78 C73 120.0 . . ?
C77 C78 C79 110.1(12) . . ?
C78 C79 C80 104.6(13) . . ?
C83 C79 C78 97.7(14) . . ?
C83 C79 C80 103.9(15) . . ?
C81 C80 C79 99.1(13) . . ?
C85 C80 C79 118.4(17) . . ?
C85 C80 C81 85.9(12) . . ?
C80 C81 C82 107.4(15) . . ?
C80 C81 C86 85.3(11) . . ?
C86 C81 C82 116.6(17) . . ?
C77 C82 C81 105.3(15) . . ?
C77 C82 C83 100.6(13) . . ?
C81 C82 C83 96.7(13) . . ?
C79 C83 C82 96.3(14) . . ?
O25 C84 O26 134(2) . . ?
O25 C84 C85 122(2) . . ?
O26 C84 C85 103.4(17) . . ?
C84 C85 C80 124.2(19) . . ?
C86 C85 C80 96.3(13) . . ?
C86 C85 C84 137(2) . . ?
C85 C86 C81 91.7(12) . . ?
C85 C86 C87 138.3(19) . . ?
C87 C86 C81 128.4(18) . . ?
O27 C87 C86 112.6(19) . . ?
O28 C87 O27 118(2) . . ?
O28 C87 C86 129(2) . . ?
C74 C88 C89 97.6(15) . . ?
C92 C88 C74 104.6(14) . . ?
C92 C88 C89 99.4(14) . . ?
C88 C89 C90 109.3(16) . . ?
C94 C89 C88 117.8(16) . . ?
C94 C89 C90 85.3(14) . . ?
C91 C90 C89 93.6(16) . . ?
C91 C90 C95 123(2) . . ?
C95 C90 C89 86.0(14) . . ?
C75 C91 C92 99.1(14) . . ?
C90 C91 C75 109.8(16) . . ?
C90 C91 C92 107.3(18) . . ?
C88 C92 C91 93.5(14) . . ?
O31 C93 C94 112.2(18) . . ?
O32 C93 O31 118(2) . . ?
O32 C93 C94 129(2) . . ?
C93 C94 C89 129.4(18) . . ?
C95 C94 C89 93.2(15) . . ?
C95 C94 C93 136.9(19) . . ?
C94 C95 C90 95.2(16) . . ?
C96 C95 C90 135(2) . . ?
C96 C95 C94 130(2) . . ?
O29 C96 O30 120(2) . . ?
O29 C96 C95 117(2) . . ?
O30 C96 C95 120(2) . . ?

loop_
_geom_bond_atom_site_label_1
_geom_bond_atom_site_label_2
_geom_bond_distance
_geom_bond_site_symmetry_2
_geom_bond_publ_flag
S1 S1 1.894(8) 7_553 ?
S1 C1 1.830(5) . ?
S2 C4 1.842(5) . ?
S2 S3 2.120(7) . ?
O1 C12 1.322(9) . ?
O2 C12 1.325(9) . ?
O3 C15 1.311(9) . ?
O4 C15 1.298(9) . ?
O5 C24 1.313(9) . ?
O6 C24 1.323(10) . ?
O7 C21 1.337(9) . ?
O8 C21 1.319(9) . ?
C1 C2 1.3900 . ?
C1 C6 1.3900 . ?
C2 C3 1.3900 . ?
C2 C16 1.513(9) . ?
C3 C4 1.3900 . ?
C3 C19 1.523(9) . ?
C4 C5 1.3900 . ?
C5 C6 1.3900 . ?
C5 C10 1.510(9) . ?
C6 C7 1.521(9) . ?
C7 C8 1.540(9) . ?
C7 C11 1.525(9) . ?
C8 C9 1.564(6) . ?
C8 C13 1.566(14) . ?
C9 C10 1.535(9) . ?
C9 C14 1.528(14) . ?
C10 C11 1.542(9) . ?
C12 C13 1.361(6) . ?
C13 C14 1.334(6) . ?
C14 C15 1.355(6) . ?
C16 C17 1.538(9) . ?
C16 C20 1.530(9) . ?
C17 C18 1.573(6) . ?
C17 C22 1.539(16) . ?
C18 C19 1.520(9) . ?
C18 C23 1.566(14) . ?
C19 C20 1.530(9) . ?
C21 C22 1.358(6) . ?
C22 C23 1.348(6) . ?
C23 C24 1.356(6) . ?
S3 C25 1.794(11) . ?
S4 S4 2.283(13) 10_443 ?
S4 C28 1.779(11) . ?
O9 C36 1.297(17) . ?
O10 C36 1.353(18) . ?
O11 C39 1.319(17) . ?
O12 C39 1.294(17) . ?
O13 C48 1.228(17) . ?
O14 C48 1.308(19) . ?
O15 C45 1.341(18) . ?
O16 C45 1.315(17) . ?
C25 C26 1.3900 . ?
C25 C30 1.3900 . ?
C26 C27 1.3900 . ?
C26 C40 1.558(16) . ?
C27 C28 1.3900 . ?
C27 C43 1.497(15) . ?
C28 C29 1.3900 . ?
C29 C30 1.3900 . ?
C29 C34 1.489(15) . ?
C30 C31 1.511(15) . ?
C31 C32 1.651(15) . ?
C31 C35 1.431(17) . ?
C32 C33 1.542(14) . ?
C32 C37 1.575(14) . ?
C33 C34 1.539(15) . ?
C33 C38 1.572(14) . ?
C34 C35 1.610(16) . ?
C36 C37 1.500(16) . ?
C37 C38 1.354(15) . ?
C38 C39 1.326(17) . ?
C40 C41 1.619(15) . ?
C40 C44 1.525(17) . ?
C41 C42 1.549(15) . ?
C41 C46 1.566(14) . ?
C42 C43 1.426(18) . ?
C42 C47 1.553(14) . ?
C43 C44 1.593(18) . ?
C45 C46 1.458(16) . ?
C46 C47 1.314(14) . ?
C47 C48 1.417(17) . ?
S5 S5 1.947(12) 10_444 ?
S5 C49 1.772(12) . ?
S6 C52 1.807(11) . ?
S6 S7 2.130(8) . ?
O17 C60 1.277(16) . ?
O18 C60 1.304(18) . ?
O19 C63 1.315(18) . ?
O20 C63 1.275(17) . ?
O21 C72 1.257(16) . ?
O22 C72 1.291(17) . ?
O23 C69 1.393(17) . ?
O24 C69 1.303(17) . ?
C49 C50 1.3900 . ?
C49 C54 1.3900 . ?
C50 C51 1.3900 . ?
C50 C64 1.544(15) . ?
C51 C52 1.3900 . ?
C51 C67 1.545(14) . ?
C52 C53 1.3900 . ?
C53 C54 1.3900 . ?
C53 C58 1.509(14) . ?
C54 C55 1.561(13) . ?
C55 C56 1.581(16) . ?
C55 C59 1.501(16) . ?
C56 C57 1.546(14) . ?
C56 C61 1.575(14) . ?
C57 C58 1.542(15) . ?
C57 C62 1.517(13) . ?
C58 C59 1.632(19) . ?
C60 C61 1.470(16) . ?
C61 C62 1.346(13) . ?
C62 C63 1.387(15) . ?
C64 C65 1.573(17) . ?
C64 C68 1.530(18) . ?
C65 C66 1.606(15) . ?
C65 C70 1.585(15) . ?
C66 C67 1.508(17) . ?
C66 C71 1.513(15) . ?
C67 C68 1.49(2) . ?
C69 C70 1.448(17) . ?
C70 C71 1.335(15) . ?
C71 C72 1.441(18) . ?
S7 C73 1.804(10) . ?
S8 S8 2.091(9) 7_554 ?
S8 C76 1.823(10) . ?
O25 C84 1.233(17) . ?
O26 C84 1.275(18) . ?
O27 C87 1.335(17) . ?
O28 C87 1.276(17) . ?
O29 C96 1.301(18) . ?
O30 C96 1.326(18) . ?
O31 C93 1.420(17) . ?
O32 C93 1.247(16) . ?
C73 C74 1.3900 . ?
C73 C78 1.3900 . ?
C74 C75 1.3900 . ?
C74 C88 1.529(16) . ?
C75 C76 1.3900 . ?
C75 C91 1.513(15) . ?
C76 C77 1.3900 . ?
C77 C78 1.3900 . ?
C77 C82 1.498(17) . ?
C78 C79 1.525(16) . ?
C79 C80 1.603(17) . ?
C79 C83 1.481(19) . ?
C80 C81 1.556(17) . ?
C80 C85 1.488(16) . ?
C81 C82 1.578(17) . ?
C81 C86 1.549(15) . ?
C82 C83 1.586(16) . ?
C84 C85 1.469(17) . ?
C85 C86 1.333(15) . ?
C86 C87 1.341(16) . ?
C88 C89 1.531(18) . ?
C88 C92 1.511(19) . ?
C89 C90 1.601(18) . ?
C89 C94 1.570(15) . ?
C90 C91 1.48(2) . ?
C90 C95 1.536(16) . ?
C91 C92 1.522(19) . ?
C93 C94 1.423(16) . ?
C94 C95 1.369(15) . ?
C95 C96 1.410(18) . ?

loop_
_smtbx_masks_void_nr
_smtbx_masks_void_average_x
_smtbx_masks_void_average_y
_smtbx_masks_void_average_z
_smtbx_masks_void_volume
_smtbx_masks_void_count_electrons
_smtbx_masks_void_content
1 -0.781 -0.949 -0.052 53334.0 11707.7 ?
